data_1568633
loop_
_publ_author_name
'Bouley, Bailey S.'
'Tang, Fengzhi'
'Bae, Dae Young'
'Mirica, Liviu M.'

_publ_section_title
;
 C-H bond activation <i>via</i> concerted metalation-deprotonation at a
 palladium(iii) center.
;
_journal_issue 14
_journal_name_full 'Chemical science'
_journal_page_first 3800
_journal_page_last 3808
_journal_paper_doi 10.1039/d3sc00034f
_journal_volume 14
_journal_year 2023
_chemical_formula_moiety 'C26 H33 Cl N4 Pd'
_chemical_formula_sum 'C26 H33 Cl N4 Pd'
_chemical_formula_weight 543.41
_space_group_crystal_system monoclinic
_space_group_IT_number 14
_space_group_name_Hall '-P 2ybc'
_space_group_name_H-M_alt 'P 1 21/c 1'
_atom_sites_solution_hydrogens geom
_atom_sites_solution_primary dual
_audit_creation_date 2021-12-15
_audit_creation_method
;
Olex2 1.3
(compiled 2020.11.12 svn.r5f609507 for OlexSys, GUI svn.r6408)
;
_audit_update_record
;
2021-12-18 deposited with the CCDC.	2023-03-13 downloaded from the CCDC.
;
_cell_angle_alpha 90
_cell_angle_beta 113.69
_cell_angle_gamma 90
_cell_formula_units_Z 4
_cell_length_a 8.7777(2)
_cell_length_b 30.6361(6)
_cell_length_c 9.7205(2)
_cell_measurement_reflns_used 56458
_cell_measurement_temperature 100.0
_cell_measurement_theta_max 28.284
_cell_measurement_theta_min 2.534
_cell_volume 2393.71(9)
_computing_cell_refinement 'SAINT V8.40B (?, 2016)'
_computing_data_reduction 'SAINT V8.40B (?, 2016)'
_computing_molecular_graphics 'Olex2 1.3 (Dolomanov et al., 2009)'
_computing_publication_material 'Olex2 1.3 (Dolomanov et al., 2009)'
_computing_structure_refinement 'SHELXL 2018/3 (Sheldrick, 2015)'
_computing_structure_solution 'SHELXT 2018/2 (Sheldrick, 2018)'
_diffrn_ambient_temperature 100.0
_diffrn_measured_fraction_theta_full 1.000
_diffrn_measured_fraction_theta_max 0.999
_diffrn_measurement_device_type 'Bruker APEX-II CCD'
_diffrn_measurement_method '\f and \w scans'
_diffrn_radiation_type MoK\a
_diffrn_radiation_wavelength 0.71073
_diffrn_reflns_av_R_equivalents 0.0249
_diffrn_reflns_av_unetI/netI 0.0103
_diffrn_reflns_Laue_measured_fraction_full 1.000
_diffrn_reflns_Laue_measured_fraction_max 0.999
_diffrn_reflns_limit_h_max 11
_diffrn_reflns_limit_h_min -11
_diffrn_reflns_limit_k_max 40
_diffrn_reflns_limit_k_min -40
_diffrn_reflns_limit_l_max 12
_diffrn_reflns_limit_l_min -12
_diffrn_reflns_number 81975
_diffrn_reflns_point_group_measured_fraction_full 1.000
_diffrn_reflns_point_group_measured_fraction_max 0.999
_diffrn_reflns_theta_full 25.242
_diffrn_reflns_theta_max 28.295
_diffrn_reflns_theta_min 2.383
_diffrn_source_current 1.0
_diffrn_source_power 0.05
_diffrn_source_voltage 50.0
_diffrn_standards_number 0
_exptl_absorpt_coefficient_mu 0.908
_exptl_absorpt_correction_T_max 0.7457
_exptl_absorpt_correction_T_min 0.6963
_exptl_absorpt_correction_type multi-scan
_exptl_absorpt_process_details
;
SADABS-2016/2 (Bruker,2016/2) was used for absorption correction.
wR2(int) was 0.0785 before and 0.0430 after correction.
The Ratio of minimum to maximum transmission is 0.9338.
The \l/2 correction factor is Not present.
;
_exptl_crystal_colour colourless
_exptl_crystal_colour_primary colourless
_exptl_crystal_density_diffrn 1.508
_exptl_crystal_description Block
_exptl_crystal_F_000 1120
_exptl_crystal_size_max 0.225
_exptl_crystal_size_mid 0.124
_exptl_crystal_size_min 0.088
_refine_diff_density_max 0.386
_refine_diff_density_min -0.497
_refine_diff_density_rms 0.051
_refine_ls_extinction_method none
_refine_ls_goodness_of_fit_ref 1.100
_refine_ls_hydrogen_treatment constr
_refine_ls_matrix_type full
_refine_ls_number_parameters 293
_refine_ls_number_reflns 5949
_refine_ls_number_restraints 0
_refine_ls_restrained_S_all 1.100
_refine_ls_R_factor_all 0.0185
_refine_ls_R_factor_gt 0.0178
_refine_ls_shift/su_max 0.003
_refine_ls_shift/su_mean 0.000
_refine_ls_structure_factor_coef Fsqd
_refine_ls_weighting_details 'w=1/[\s^2^(Fo^2^)+(0.0157P)^2^+1.6900P] where P=(Fo^2^+2Fc^2^)/3'
_refine_ls_weighting_scheme calc
_refine_ls_wR_factor_gt 0.0431
_refine_ls_wR_factor_ref 0.0435
_reflns_Friedel_coverage 0.000
_reflns_number_gt 5769
_reflns_number_total 5949
_reflns_threshold_expression 'I > 2\s(I)'
_cod_data_source_file d3sc00034f2.cif
_cod_data_source_block men4pdneophylcl
_cod_depositor_comments 'Adding full bibliography for 1568629--1568633.cif.'
_cod_original_cell_volume 2393.64(9)
_cod_database_code 1568633
_shelx_shelxl_version_number 2018/3
_shelx_space_group_comment
;
The symmetry employed for this shelxl refinement is uniquely defined
by the following loop, which should always be used as a source of
symmetry information in preference to the above space-group names.
They are only intended as comments.
;
_shelx_estimated_absorpt_t_max 0.924
_shelx_estimated_absorpt_t_min 0.822
_olex2_refinement_description
;
1. Fixed Uiso
 At 1.2 times of:
  All C(H) groups, All C(H,H) groups
 At 1.5 times of:
  All C(H,H,H) groups
2.a Secondary CH2 refined with riding coordinates:
 C17(H17A,H17B), C8(H8A,H8B), C16(H16A,H16B), C14(H14A,H14B), C6(H6A,H6B)
2.b Aromatic/amide H refined with riding coordinates:
 C4(H4), C12(H12), C2(H2), C3(H3), C26(H26), C24(H24), C10(H10), C25(H25),
 C22(H22), C23(H23), C11(H11)
2.c Idealised Me refined as rotating group:
 C20(H20A,H20B,H20C), C7(H7A,H7B,H7C), C15(H15A,H15B,H15C), C19(H19A,H19B,H19C)
;
_olex2_submission_special_instructions 'No special instructions were received'

loop_
_space_group_symop_operation_xyz
'x, y, z'
'-x, y+1/2, -z+1/2'
'-x, -y, -z'
'x, -y-1/2, z-1/2'

loop_
_atom_site_label
_atom_site_type_symbol
_atom_site_fract_x
_atom_site_fract_y
_atom_site_fract_z
_atom_site_U_iso_or_equiv
_atom_site_adp_type
_atom_site_occupancy
_atom_site_site_symmetry_order
_atom_site_calc_flag
_atom_site_refinement_flags_posn
_atom_site_refinement_flags_adp
_atom_site_refinement_flags_occupancy
_atom_site_disorder_assembly
_atom_site_disorder_group
Pd1 Pd 0.43272(2) 0.38437(2) 0.34059(2) 0.01122(3) Uani 1 1 d . . . . .
Cl1 Cl 0.71119(4) 0.40257(2) 0.47311(4) 0.01727(6) Uani 1 1 d . . . . .
N1 N 0.36513(13) 0.44802(3) 0.23417(12) 0.0138(2) Uani 1 1 d . . . . .
N2 N 0.18414(13) 0.37179(3) 0.22391(11) 0.01158(19) Uani 1 1 d . . . . .
N4 N 0.28601(15) 0.38457(4) -0.06576(13) 0.0175(2) Uani 1 1 d . . . . .
N3 N 0.15238(13) 0.45254(3) 0.44321(12) 0.0151(2) Uani 1 1 d . . . . .
C1 C 0.36251(16) 0.45350(4) 0.09516(14) 0.0157(2) Uani 1 1 d . . . . .
C17 C 0.48708(15) 0.32084(4) 0.40690(14) 0.0141(2) Uani 1 1 d . . . . .
H17A H 0.425503 0.302512 0.317903 0.017 Uiso 1 1 calc R U . . .
H17B H 0.606861 0.316659 0.430655 0.017 Uiso 1 1 calc R U . . .
C13 C 0.12781(16) 0.35507(4) 0.08330(13) 0.0138(2) Uani 1 1 d . . . . .
C4 C 0.26433(17) 0.52100(4) 0.22671(15) 0.0183(2) Uani 1 1 d . . . . .
H4 H 0.232121 0.544030 0.274795 0.022 Uiso 1 1 calc R U . . .
C8 C 0.13823(15) 0.40491(4) 0.43752(13) 0.0136(2) Uani 1 1 d . . . . .
H8A H 0.063595 0.396431 0.486919 0.016 Uiso 1 1 calc R U . . .
H8B H 0.249456 0.392694 0.498632 0.016 Uiso 1 1 calc R U . . .
C12 C -0.04045(16) 0.34637(4) 0.00337(14) 0.0181(2) Uani 1 1 d . . . . .
H12 H -0.078246 0.333942 -0.094248 0.022 Uiso 1 1 calc R U . . .
C2 C 0.31160(17) 0.49277(4) 0.01831(15) 0.0190(3) Uani 1 1 d . . . . .
H2 H 0.310681 0.496178 -0.079164 0.023 Uiso 1 1 calc R U . . .
C5 C 0.31432(15) 0.48084(4) 0.29824(14) 0.0144(2) Uani 1 1 d . . . . .
C9 C 0.07470(15) 0.38303(4) 0.28418(14) 0.0126(2) Uani 1 1 d . . . . .
C3 C 0.26222(17) 0.52689(4) 0.08472(16) 0.0205(3) Uani 1 1 d . . . . .
H3 H 0.227488 0.553897 0.033613 0.025 Uiso 1 1 calc R U . . .
C26 C 0.19131(17) 0.31053(4) 0.59107(15) 0.0182(2) Uani 1 1 d . . . . .
H26 H 0.255094 0.325456 0.681728 0.022 Uiso 1 1 calc R U . . .
C16 C 0.41505(16) 0.41564(4) 0.02286(15) 0.0176(2) Uani 1 1 d . . . . .
H16A H 0.465644 0.427931 -0.043181 0.021 Uiso 1 1 calc R U . . .
H16B H 0.503182 0.399181 0.103526 0.021 Uiso 1 1 calc R U . . .
C21 C 0.26911(16) 0.29536(4) 0.50011(14) 0.0151(2) Uani 1 1 d . . . . .
C14 C 0.25047(16) 0.34736(4) 0.01149(14) 0.0158(2) Uani 1 1 d . . . . .
H14A H 0.356777 0.337388 0.090783 0.019 Uiso 1 1 calc R U . . .
H14B H 0.207438 0.323222 -0.061753 0.019 Uiso 1 1 calc R U . . .
C20 C 0.53489(18) 0.25519(5) 0.56835(18) 0.0262(3) Uani 1 1 d . . . . .
H20A H 0.482587 0.237123 0.478290 0.039 Uiso 1 1 calc R U . . .
H20B H 0.518249 0.241626 0.652580 0.039 Uiso 1 1 calc R U . . .
H20C H 0.654303 0.257695 0.592942 0.039 Uiso 1 1 calc R U . . .
C18 C 0.45494(16) 0.30130(4) 0.53864(15) 0.0174(2) Uani 1 1 d . . . . .
C24 C -0.07350(17) 0.28158(5) 0.42170(17) 0.0215(3) Uani 1 1 d . . . . .
H24 H -0.188814 0.276906 0.395422 0.026 Uiso 1 1 calc R U . . .
C6 C 0.30655(16) 0.47244(4) 0.44906(14) 0.0156(2) Uani 1 1 d . . . . .
H6A H 0.400580 0.453180 0.508563 0.019 Uiso 1 1 calc R U . . .
H6B H 0.322719 0.500548 0.503339 0.019 Uiso 1 1 calc R U . . .
C10 C -0.09452(16) 0.37484(4) 0.20763(15) 0.0162(2) Uani 1 1 d . . . . .
H10 H -0.169751 0.382224 0.252019 0.019 Uiso 1 1 calc R U . . .
C25 C 0.02156(18) 0.30415(4) 0.55104(16) 0.0207(3) Uani 1 1 d . . . . .
H25 H -0.029346 0.315436 0.613290 0.025 Uiso 1 1 calc R U . . .
C22 C 0.17057(16) 0.27256(4) 0.36919(15) 0.0168(2) Uani 1 1 d . . . . .
H22 H 0.220279 0.261527 0.305666 0.020 Uiso 1 1 calc R U . . .
C23 C 0.00250(17) 0.26583(4) 0.33074(16) 0.0201(3) Uani 1 1 d . . . . .
H23 H -0.061467 0.250315 0.241469 0.024 Uiso 1 1 calc R U . . .
C11 C -0.15293(16) 0.35588(4) 0.06644(15) 0.0189(3) Uani 1 1 d . . . . .
H11 H -0.267844 0.349509 0.013837 0.023 Uiso 1 1 calc R U . . .
C7 C 0.00186(17) 0.47533(4) 0.34603(15) 0.0192(3) Uani 1 1 d . . . . .
H7A H -0.014051 0.471688 0.240967 0.029 Uiso 1 1 calc R U . . .
H7B H 0.012446 0.506455 0.371486 0.029 Uiso 1 1 calc R U . . .
H7C H -0.094076 0.463191 0.360281 0.029 Uiso 1 1 calc R U . . .
C15 C 0.13989(19) 0.40502(5) -0.17960(15) 0.0224(3) Uani 1 1 d . . . . .
H15A H 0.080904 0.421885 -0.130571 0.034 Uiso 1 1 calc R U . . .
H15B H 0.065893 0.382427 -0.243187 0.034 Uiso 1 1 calc R U . . .
H15C H 0.174547 0.424517 -0.241641 0.034 Uiso 1 1 calc R U . . .
C19 C 0.54275(19) 0.32887(5) 0.68036(15) 0.0264(3) Uani 1 1 d . . . . .
H19A H 0.659775 0.332786 0.697353 0.040 Uiso 1 1 calc R U . . .
H19B H 0.535998 0.313981 0.766965 0.040 Uiso 1 1 calc R U . . .
H19C H 0.488609 0.357452 0.667317 0.040 Uiso 1 1 calc R U . . .

loop_
_atom_site_aniso_label
_atom_site_aniso_U_11
_atom_site_aniso_U_22
_atom_site_aniso_U_33
_atom_site_aniso_U_23
_atom_site_aniso_U_13
_atom_site_aniso_U_12
Pd1 0.01008(5) 0.01130(5) 0.01232(5) -0.00049(3) 0.00454(3) -0.00002(3)
Cl1 0.01106(13) 0.01886(14) 0.02182(14) -0.00448(11) 0.00653(11) -0.00258(10)
N1 0.0125(5) 0.0127(5) 0.0158(5) 0.0001(4) 0.0053(4) -0.0011(4)
N2 0.0114(5) 0.0108(4) 0.0121(5) 0.0005(4) 0.0041(4) 0.0011(4)
N4 0.0224(6) 0.0166(5) 0.0148(5) 0.0002(4) 0.0087(4) 0.0015(4)
N3 0.0156(5) 0.0133(5) 0.0163(5) -0.0016(4) 0.0063(4) 0.0010(4)
C1 0.0146(6) 0.0157(6) 0.0177(6) 0.0004(5) 0.0075(5) -0.0013(4)
C17 0.0121(5) 0.0121(5) 0.0178(6) 0.0020(4) 0.0058(5) 0.0015(4)
C13 0.0163(6) 0.0121(5) 0.0128(5) -0.0005(4) 0.0055(5) 0.0010(4)
C4 0.0187(6) 0.0132(6) 0.0224(6) -0.0015(5) 0.0075(5) 0.0001(5)
C8 0.0149(6) 0.0143(5) 0.0116(5) -0.0013(4) 0.0054(4) -0.0004(4)
C12 0.0177(6) 0.0202(6) 0.0132(5) -0.0032(5) 0.0029(5) -0.0002(5)
C2 0.0199(6) 0.0188(6) 0.0188(6) 0.0033(5) 0.0084(5) -0.0007(5)
C5 0.0127(5) 0.0133(5) 0.0165(6) -0.0020(4) 0.0052(4) -0.0023(4)
C9 0.0138(6) 0.0112(5) 0.0127(5) 0.0008(4) 0.0051(4) 0.0010(4)
C3 0.0220(7) 0.0144(6) 0.0240(7) 0.0040(5) 0.0081(5) 0.0007(5)
C26 0.0227(6) 0.0166(6) 0.0155(6) 0.0006(5) 0.0079(5) -0.0025(5)
C16 0.0187(6) 0.0184(6) 0.0194(6) 0.0014(5) 0.0116(5) 0.0018(5)
C21 0.0145(6) 0.0148(5) 0.0149(5) 0.0036(4) 0.0048(5) 0.0000(4)
C14 0.0191(6) 0.0147(6) 0.0150(5) -0.0012(4) 0.0084(5) 0.0023(5)
C20 0.0168(6) 0.0255(7) 0.0328(8) 0.0140(6) 0.0063(6) 0.0042(5)
C18 0.0137(6) 0.0191(6) 0.0161(6) 0.0038(5) 0.0024(5) -0.0004(5)
C24 0.0160(6) 0.0198(6) 0.0303(7) 0.0001(5) 0.0108(5) -0.0007(5)
C6 0.0166(6) 0.0146(5) 0.0147(6) -0.0027(4) 0.0054(5) -0.0016(4)
C10 0.0138(6) 0.0179(6) 0.0174(6) -0.0004(5) 0.0067(5) 0.0009(4)
C25 0.0252(7) 0.0176(6) 0.0250(7) 0.0011(5) 0.0159(6) 0.0002(5)
C22 0.0158(6) 0.0153(6) 0.0192(6) -0.0014(5) 0.0070(5) 0.0008(5)
C23 0.0161(6) 0.0185(6) 0.0232(6) -0.0043(5) 0.0052(5) -0.0018(5)
C11 0.0129(6) 0.0220(6) 0.0181(6) -0.0025(5) 0.0024(5) -0.0012(5)
C7 0.0181(6) 0.0174(6) 0.0225(6) 0.0005(5) 0.0085(5) 0.0037(5)
C15 0.0291(7) 0.0211(7) 0.0138(6) 0.0004(5) 0.0054(5) 0.0025(5)
C19 0.0221(7) 0.0356(8) 0.0151(6) 0.0010(6) 0.0007(5) -0.0094(6)

loop_
_atom_type_symbol
_atom_type_description
_atom_type_scat_dispersion_real
_atom_type_scat_dispersion_imag
_atom_type_scat_source
C C 0.0033 0.0016 'International Tables Vol C Tables 4.2.6.8 and 6.1.1.4'
H H 0.0000 0.0000 'International Tables Vol C Tables 4.2.6.8 and 6.1.1.4'
Cl Cl 0.1484 0.1585 'International Tables Vol C Tables 4.2.6.8 and 6.1.1.4'
N N 0.0061 0.0033 'International Tables Vol C Tables 4.2.6.8 and 6.1.1.4'
Pd Pd -0.9988 1.0072 'International Tables Vol C Tables 4.2.6.8 and 6.1.1.4'

loop_
_exptl_crystal_face_index_h
_exptl_crystal_face_index_k
_exptl_crystal_face_index_l
_exptl_crystal_face_perp_dist
0.00 -1.00 0.00 0.0620
0.00 1.00 0.00 0.0520
1.00 -1.00 -1.00 0.1070
0.00 0.00 -1.00 0.0390
0.00 0.00 1.00 0.0440
-1.00 0.00 -1.00 0.0460
1.00 0.00 0.00 0.1040
-1.00 0.00 1.00 0.0810
-1.00 -1.00 1.00 0.0710
2.00 2.00 1.00 0.0720
1.00 1.00 -2.00 0.0650
0.00 3.00 1.00 0.0590
-1.00 -3.00 2.00 0.0640
0.00 -3.00 -1.00 0.0600
2.00 3.00 -1.00 0.0820
1.00 3.00 -3.00 0.0480

loop_
_geom_angle_atom_site_label_1
_geom_angle_atom_site_label_2
_geom_angle_atom_site_label_3
_geom_angle
_geom_angle_site_symmetry_1
_geom_angle_site_symmetry_3
_geom_angle_publ_flag
N1 Pd1 Cl1 94.22(3) . . ?
N2 Pd1 Cl1 176.94(3) . . ?
N2 Pd1 N1 83.06(4) . . ?
C17 Pd1 Cl1 89.62(4) . . ?
C17 Pd1 N1 170.88(4) . . ?
C17 Pd1 N2 93.27(4) . . ?
C1 N1 Pd1 118.58(8) . . ?
C5 N1 Pd1 121.73(8) . . ?
C5 N1 C1 119.50(11) . . ?
C13 N2 Pd1 120.35(8) . . ?
C13 N2 C9 119.86(10) . . ?
C9 N2 Pd1 119.64(8) . . ?
C16 N4 C14 118.52(10) . . ?
C15 N4 C16 113.81(11) . . ?
C15 N4 C14 114.84(11) . . ?
C8 N3 C6 118.66(10) . . ?
C7 N3 C8 114.35(10) . . ?
C7 N3 C6 114.13(10) . . ?
N1 C1 C2 121.10(12) . . ?
N1 C1 C16 118.71(11) . . ?
C2 C1 C16 120.19(12) . . ?
Pd1 C17 H17A 106.7 . . ?
Pd1 C17 H17B 106.7 . . ?
H17A C17 H17B 106.6 . . ?
C18 C17 Pd1 122.33(9) . . ?
C18 C17 H17A 106.7 . . ?
C18 C17 H17B 106.7 . . ?
N2 C13 C12 120.78(11) . . ?
N2 C13 C14 118.97(11) . . ?
C12 C13 C14 120.22(11) . . ?
C5 C4 H4 120.4 . . ?
C3 C4 H4 120.4 . . ?
C3 C4 C5 119.18(12) . . ?
N3 C8 H8A 107.8 . . ?
N3 C8 H8B 107.8 . . ?
N3 C8 C9 117.93(10) . . ?
H8A C8 H8B 107.2 . . ?
C9 C8 H8A 107.8 . . ?
C9 C8 H8B 107.8 . . ?
C13 C12 H12 120.1 . . ?
C11 C12 C13 119.86(12) . . ?
C11 C12 H12 120.1 . . ?
C1 C2 H2 120.2 . . ?
C3 C2 C1 119.66(12) . . ?
C3 C2 H2 120.2 . . ?
N1 C5 C4 121.56(12) . . ?
N1 C5 C6 118.12(11) . . ?
C4 C5 C6 120.28(11) . . ?
N2 C9 C8 119.41(11) . . ?
N2 C9 C10 120.86(11) . . ?
C10 C9 C8 119.73(11) . . ?
C4 C3 C2 118.97(12) . . ?
C4 C3 H3 120.5 . . ?
C2 C3 H3 120.5 . . ?
C21 C26 H26 119.5 . . ?
C25 C26 H26 119.5 . . ?
C25 C26 C21 121.09(12) . . ?
N4 C16 C1 117.44(11) . . ?
N4 C16 H16A 107.9 . . ?
N4 C16 H16B 107.9 . . ?
C1 C16 H16A 107.9 . . ?
C1 C16 H16B 107.9 . . ?
H16A C16 H16B 107.2 . . ?
C26 C21 C18 123.35(12) . . ?
C26 C21 C22 117.37(12) . . ?
C22 C21 C18 119.26(11) . . ?
N4 C14 C13 116.78(10) . . ?
N4 C14 H14A 108.1 . . ?
N4 C14 H14B 108.1 . . ?
C13 C14 H14A 108.1 . . ?
C13 C14 H14B 108.1 . . ?
H14A C14 H14B 107.3 . . ?
H20A C20 H20B 109.5 . . ?
H20A C20 H20C 109.5 . . ?
H20B C20 H20C 109.5 . . ?
C18 C20 H20A 109.5 . . ?
C18 C20 H20B 109.5 . . ?
C18 C20 H20C 109.5 . . ?
C17 C18 C20 106.77(11) . . ?
C21 C18 C17 112.11(10) . . ?
C21 C18 C20 107.15(11) . . ?
C21 C18 C19 112.76(11) . . ?
C19 C18 C17 109.83(11) . . ?
C19 C18 C20 107.92(12) . . ?
C25 C24 H24 120.5 . . ?
C25 C24 C23 118.90(13) . . ?
C23 C24 H24 120.5 . . ?
N3 C6 C5 115.65(10) . . ?
N3 C6 H6A 108.4 . . ?
N3 C6 H6B 108.4 . . ?
C5 C6 H6A 108.4 . . ?
C5 C6 H6B 108.4 . . ?
H6A C6 H6B 107.4 . . ?
C9 C10 H10 120.1 . . ?
C11 C10 C9 119.76(12) . . ?
C11 C10 H10 120.1 . . ?
C26 C25 H25 119.6 . . ?
C24 C25 C26 120.70(13) . . ?
C24 C25 H25 119.6 . . ?
C21 C22 H22 119.3 . . ?
C23 C22 C21 121.37(12) . . ?
C23 C22 H22 119.3 . . ?
C24 C23 H23 119.7 . . ?
C22 C23 C24 120.54(13) . . ?
C22 C23 H23 119.7 . . ?
C12 C11 H11 120.6 . . ?
C10 C11 C12 118.72(12) . . ?
C10 C11 H11 120.6 . . ?
N3 C7 H7A 109.5 . . ?
N3 C7 H7B 109.5 . . ?
N3 C7 H7C 109.5 . . ?
H7A C7 H7B 109.5 . . ?
H7A C7 H7C 109.5 . . ?
H7B C7 H7C 109.5 . . ?
N4 C15 H15A 109.5 . . ?
N4 C15 H15B 109.5 . . ?
N4 C15 H15C 109.5 . . ?
H15A C15 H15B 109.5 . . ?
H15A C15 H15C 109.5 . . ?
H15B C15 H15C 109.5 . . ?
C18 C19 H19A 109.5 . . ?
C18 C19 H19B 109.5 . . ?
C18 C19 H19C 109.5 . . ?
H19A C19 H19B 109.5 . . ?
H19A C19 H19C 109.5 . . ?
H19B C19 H19C 109.5 . . ?

loop_
_geom_bond_atom_site_label_1
_geom_bond_atom_site_label_2
_geom_bond_distance
_geom_bond_site_symmetry_2
_geom_bond_publ_flag
Pd1 Cl1 2.3268(3) . ?
Pd1 N1 2.1750(10) . ?
Pd1 N2 2.0511(10) . ?
Pd1 C17 2.0454(12) . ?
N1 C1 1.3526(16) . ?
N1 C5 1.3495(16) . ?
N2 C13 1.3535(15) . ?
N2 C9 1.3553(15) . ?
N4 C16 1.4653(17) . ?
N4 C14 1.4660(16) . ?
N4 C15 1.4566(17) . ?
N3 C8 1.4635(16) . ?
N3 C6 1.4643(16) . ?
N3 C7 1.4569(16) . ?
C1 C2 1.3917(18) . ?
C1 C16 1.5207(18) . ?
C17 H17A 0.9900 . ?
C17 H17B 0.9900 . ?
C17 C18 1.5389(17) . ?
C13 C12 1.3906(18) . ?
C13 C14 1.5187(17) . ?
C4 H4 0.9500 . ?
C4 C5 1.3946(17) . ?
C4 C3 1.3846(19) . ?
C8 H8A 0.9900 . ?
C8 H8B 0.9900 . ?
C8 C9 1.5212(16) . ?
C12 H12 0.9500 . ?
C12 C11 1.3863(19) . ?
C2 H2 0.9500 . ?
C2 C3 1.3865(19) . ?
C5 C6 1.5167(17) . ?
C9 C10 1.3909(17) . ?
C3 H3 0.9500 . ?
C26 H26 0.9500 . ?
C26 C21 1.3963(18) . ?
C26 C25 1.3942(19) . ?
C16 H16A 0.9900 . ?
C16 H16B 0.9900 . ?
C21 C18 1.5307(17) . ?
C21 C22 1.4039(18) . ?
C14 H14A 0.9900 . ?
C14 H14B 0.9900 . ?
C20 H20A 0.9800 . ?
C20 H20B 0.9800 . ?
C20 H20C 0.9800 . ?
C20 C18 1.5521(19) . ?
C18 C19 1.5335(19) . ?
C24 H24 0.9500 . ?
C24 C25 1.383(2) . ?
C24 C23 1.3906(19) . ?
C6 H6A 0.9900 . ?
C6 H6B 0.9900 . ?
C10 H10 0.9500 . ?
C10 C11 1.3851(18) . ?
C25 H25 0.9500 . ?
C22 H22 0.9500 . ?
C22 C23 1.3840(18) . ?
C23 H23 0.9500 . ?
C11 H11 0.9500 . ?
C7 H7A 0.9800 . ?
C7 H7B 0.9800 . ?
C7 H7C 0.9800 . ?
C15 H15A 0.9800 . ?
C15 H15B 0.9800 . ?
C15 H15C 0.9800 . ?
C19 H19A 0.9800 . ?
C19 H19B 0.9800 . ?
C19 H19C 0.9800 . ?

loop_
_geom_torsion_atom_site_label_1
_geom_torsion_atom_site_label_2
_geom_torsion_atom_site_label_3
_geom_torsion_atom_site_label_4
_geom_torsion
_geom_torsion_site_symmetry_1
_geom_torsion_site_symmetry_2
_geom_torsion_site_symmetry_3
_geom_torsion_site_symmetry_4
_geom_torsion_publ_flag
Pd1 N1 C1 C2 176.51(10) . . . . ?
Pd1 N1 C1 C16 -2.96(15) . . . . ?
Pd1 N1 C5 C4 -177.23(9) . . . . ?
Pd1 N1 C5 C6 0.52(15) . . . . ?
Pd1 N2 C13 C12 179.91(9) . . . . ?
Pd1 N2 C13 C14 -2.20(15) . . . . ?
Pd1 N2 C9 C8 0.11(14) . . . . ?
Pd1 N2 C9 C10 -179.92(9) . . . . ?
Pd1 C17 C18 C21 70.92(13) . . . . ?
Pd1 C17 C18 C20 -172.02(9) . . . . ?
Pd1 C17 C18 C19 -55.26(14) . . . . ?
N1 C1 C2 C3 -0.2(2) . . . . ?
N1 C1 C16 N4 88.82(15) . . . . ?
N1 C5 C6 N3 -85.64(14) . . . . ?
N2 C13 C12 C11 1.6(2) . . . . ?
N2 C13 C14 N4 -85.46(14) . . . . ?
N2 C9 C10 C11 -1.52(19) . . . . ?
N3 C8 C9 N2 88.18(14) . . . . ?
N3 C8 C9 C10 -91.79(14) . . . . ?
C1 N1 C5 C4 -2.25(18) . . . . ?
C1 N1 C5 C6 175.49(11) . . . . ?
C1 C2 C3 C4 -0.2(2) . . . . ?
C13 N2 C9 C8 -175.46(11) . . . . ?
C13 N2 C9 C10 4.51(17) . . . . ?
C13 C12 C11 C10 1.4(2) . . . . ?
C4 C5 C6 N3 92.13(14) . . . . ?
C8 N3 C6 C5 87.19(14) . . . . ?
C8 C9 C10 C11 178.45(12) . . . . ?
C12 C13 C14 N4 92.44(15) . . . . ?
C2 C1 C16 N4 -90.65(15) . . . . ?
C5 N1 C1 C2 1.38(18) . . . . ?
C5 N1 C1 C16 -178.09(11) . . . . ?
C5 C4 C3 C2 -0.7(2) . . . . ?
C9 N2 C13 C12 -4.55(18) . . . . ?
C9 N2 C13 C14 173.35(11) . . . . ?
C9 C10 C11 C12 -1.4(2) . . . . ?
C3 C4 C5 N1 1.90(19) . . . . ?
C3 C4 C5 C6 -175.79(12) . . . . ?
C26 C21 C18 C17 -129.31(13) . . . . ?
C26 C21 C18 C20 113.86(14) . . . . ?
C26 C21 C18 C19 -4.74(18) . . . . ?
C26 C21 C22 C23 0.75(19) . . . . ?
C16 N4 C14 C13 85.39(14) . . . . ?
C16 C1 C2 C3 179.29(12) . . . . ?
C21 C26 C25 C24 1.7(2) . . . . ?
C21 C22 C23 C24 -0.1(2) . . . . ?
C14 N4 C16 C1 -87.78(14) . . . . ?
C14 C13 C12 C11 -176.26(12) . . . . ?
C18 C21 C22 C23 179.09(12) . . . . ?
C6 N3 C8 C9 -87.49(14) . . . . ?
C25 C26 C21 C18 -179.81(12) . . . . ?
C25 C26 C21 C22 -1.54(19) . . . . ?
C25 C24 C23 C22 0.1(2) . . . . ?
C22 C21 C18 C17 52.45(16) . . . . ?
C22 C21 C18 C20 -64.38(15) . . . . ?
C22 C21 C18 C19 177.03(12) . . . . ?
C23 C24 C25 C26 -0.9(2) . . . . ?
C7 N3 C8 C9 51.87(15) . . . . ?
C7 N3 C6 C5 -52.25(14) . . . . ?
C15 N4 C16 C1 51.89(15) . . . . ?
C15 N4 C14 C13 -53.89(15) . . . . ?
